data_7232484
loop_
_publ_author_name
'Nezhadali Baghan, Zahra'
'Salimi, Alireza'
'Eshtiagh-Hosseini, Hossein'
'Oliver, Allen G.'

_publ_section_title
;
 Hydrogen-bonded 3D network of d10-metal halide coordination polymer
 containing N-(3-pyridinyl) nicotinamide: influence of ligand
 conformation, halide anions and solvent
;
_journal_issue 16
_journal_name_full CrystEngComm
_journal_page_first 2691
_journal_paper_doi 10.1039/C9CE00107G
_journal_volume 21
_journal_year 2019
_chemical_formula_sum 'C11 H9 Cd I2 N3 O'
_chemical_formula_weight 565.41
_space_group_crystal_system monoclinic
_space_group_IT_number 14
_space_group_name_Hall '-P 2yn'
_space_group_name_H-M_alt 'P 1 21/n 1'
_symmetry_space_group_name_Hall '-P 2yn'
_symmetry_space_group_name_H-M 'P 1 21/n 1'
_atom_sites_solution_hydrogens geom
_audit_creation_method SHELXL-2013
_audit_update_record
;
2019-02-16 deposited with the CCDC.    2019-03-08 downloaded from the CCDC.
;
_cell_angle_alpha 90
_cell_angle_beta 92.449(2)
_cell_angle_gamma 90
_cell_formula_units_Z 4
_cell_length_a 8.0392(7)
_cell_length_b 14.4602(12)
_cell_length_c 12.4285(10)
_cell_measurement_reflns_used 9914
_cell_measurement_temperature 120(2)
_cell_measurement_theta_max 28.32
_cell_measurement_theta_min 2.82
_cell_volume 1443.5(2)
_computing_cell_refinement 'Bruker SAINT'
_computing_data_collection 'Bruker APEX2'
_computing_data_reduction 'Bruker SAINT'
_computing_structure_refinement 'SHELXL-2013 (Sheldrick, 2013)'
_diffrn_ambient_temperature 120(2)
_diffrn_measured_fraction_theta_full 0.999
_diffrn_measured_fraction_theta_max 0.995
_diffrn_measurement_device_type 'Bruker APEX-II'
_diffrn_measurement_method 'combination of \w and \f-scans'
_diffrn_radiation_type MoK\a
_diffrn_radiation_wavelength 0.71073
_diffrn_reflns_av_R_equivalents 0.0302
_diffrn_reflns_av_unetI/netI 0.0198
_diffrn_reflns_Laue_measured_fraction_full 0.999
_diffrn_reflns_Laue_measured_fraction_max 0.995
_diffrn_reflns_limit_h_max 7
_diffrn_reflns_limit_h_min -10
_diffrn_reflns_limit_k_max 19
_diffrn_reflns_limit_k_min -19
_diffrn_reflns_limit_l_max 16
_diffrn_reflns_limit_l_min -16
_diffrn_reflns_number 20987
_diffrn_reflns_point_group_measured_fraction_full 0.999
_diffrn_reflns_point_group_measured_fraction_max 0.995
_diffrn_reflns_theta_full 25.242
_diffrn_reflns_theta_max 28.381
_diffrn_reflns_theta_min 2.162
_diffrn_source 'fine-focus sealed tube'
_exptl_absorpt_coefficient_mu 5.781
_exptl_absorpt_correction_T_max 0.3378
_exptl_absorpt_correction_T_min 0.2466
_exptl_absorpt_correction_type numerical
_exptl_absorpt_process_details 'SADABS (Krause et al., 2015)'
_exptl_crystal_colour colourless
_exptl_crystal_density_diffrn 2.602
_exptl_crystal_description block
_exptl_crystal_F_000 1032
_exptl_crystal_size_max 0.156
_exptl_crystal_size_mid 0.154
_exptl_crystal_size_min 0.130
_refine_diff_density_max 3.374
_refine_diff_density_min -3.366
_refine_diff_density_rms 0.254
_refine_ls_extinction_method none
_refine_ls_goodness_of_fit_ref 1.177
_refine_ls_hydrogen_treatment constr
_refine_ls_matrix_type full
_refine_ls_number_parameters 163
_refine_ls_number_reflns 3607
_refine_ls_number_restraints 0
_refine_ls_restrained_S_all 1.177
_refine_ls_R_factor_all 0.0698
_refine_ls_R_factor_gt 0.0601
_refine_ls_shift/su_max 0.000
_refine_ls_shift/su_mean 0.000
_refine_ls_structure_factor_coef Fsqd
_refine_ls_weighting_details 'w=1/[\s^2^(Fo^2^)+43.4052P] where P=(Fo^2^+2Fc^2^)/3'
_refine_ls_weighting_scheme calc
_refine_ls_wR_factor_gt 0.1187
_refine_ls_wR_factor_ref 0.1242
_reflns_Friedel_coverage 0.000
_reflns_number_gt 3213
_reflns_number_total 3607
_reflns_threshold_expression 'I > 2\s(I)'
_cod_data_source_file c9ce00107g2.cif
_cod_data_source_block shelx_CCDC4
_cod_depositor_comments 'Adding full bibliography for 7232480--7232484.cif.'
_cod_database_code 7232484
_shelx_space_group_comment
;
The symmetry employed for this shelxl refinement is uniquely defined
by the following loop, which should always be used as a source of
symmetry information in preference to the above space-group names.
They are only intended as comments.
;
_shelx_estimated_absorpt_t_min 0.466
_shelx_estimated_absorpt_t_max 0.520
_shelxl_version_number 2013-4

loop_
_space_group_symop_operation_xyz
'x, y, z'
'-x+1/2, y+1/2, -z+1/2'
'-x, -y, -z'
'x-1/2, -y-1/2, z-1/2'

loop_
_atom_site_label
_atom_site_type_symbol
_atom_site_fract_x
_atom_site_fract_y
_atom_site_fract_z
_atom_site_U_iso_or_equiv
_atom_site_adp_type
_atom_site_occupancy
_atom_site_site_symmetry_order
_atom_site_calc_flag
_atom_site_refinement_flags_posn
_atom_site_refinement_flags_adp
C1 C 0.4709(13) 0.4864(8) 0.7066(9) 0.036(2) Uani 1 1 d . .
H1 H 0.5361 0.5137 0.7637 0.043 Uiso 1 1 calc R U
C2 C 0.5437(13) 0.4197(7) 0.6443(10) 0.035(2) Uani 1 1 d . .
C3 C 0.4487(16) 0.3804(8) 0.5659(9) 0.040(3) Uani 1 1 d . .
H3 H 0.4948 0.3337 0.5223 0.048 Uiso 1 1 calc R U
C4 C 0.2864(14) 0.4062(9) 0.5477(9) 0.040(3) Uani 1 1 d . .
H4 H 0.2188 0.3777 0.4926 0.048 Uiso 1 1 calc R U
C5 C 0.2245(12) 0.4735(7) 0.6101(8) 0.030(2) Uani 1 1 d . .
H5 H 0.1126 0.4926 0.5961 0.036 Uiso 1 1 calc R U
C6 C 0.7250(16) 0.3880(8) 0.6554(9) 0.039(3) Uani 1 1 d . .
C7 C 0.9496(13) 0.3596(7) 0.7885(10) 0.036(2) Uani 1 1 d . .
C8 C 1.0182(13) 0.4011(8) 0.8771(10) 0.038(2) Uani 1 1 d . .
H8 H 0.9666 0.4528 0.9090 0.045 Uiso 1 1 calc R U
C9 C 1.1663(12) 0.3655(7) 0.9196(8) 0.031(2) Uani 1 1 d . .
H9 H 1.2182 0.3927 0.9820 0.037 Uiso 1 1 calc R U
N1 N 0.3124(10) 0.5145(6) 0.6903(6) 0.0284(18) Uani 1 1 d . .
N3 N 0.7856(12) 0.3929(6) 0.7543(8) 0.038(2) Uani 1 1 d . .
H3A H 0.7233 0.4179 0.8031 0.045 Uiso 1 1 calc R U
O1 O 0.8073(9) 0.3635(5) 0.5789(6) 0.0320(16) Uani 1 1 d . .
C10 C 1.2379(12) 0.2914(7) 0.8721(8) 0.029(2) Uani 1 1 d . .
H10 H 1.3380 0.2666 0.9035 0.035 Uiso 1 1 calc R U
C11 C 1.0275(13) 0.2876(7) 0.7415(9) 0.034(2) Uani 1 1 d . .
H11 H 0.9786 0.2611 0.6777 0.041 Uiso 1 1 calc R U
N2 N 1.1716(10) 0.2526(6) 0.7825(7) 0.0281(17) Uani 1 1 d . .
Cd1 Cd 0.20435(9) 0.62958(5) 0.79078(6) 0.02978(18) Uani 1 1 d . .
I1 I -0.12511(8) 0.64519(4) 0.75435(5) 0.02801(15) Uani 1 1 d . .
I2 I 0.37085(9) 0.62228(6) 0.98282(5) 0.0418(2) Uani 1 1 d . .

loop_
_atom_site_aniso_label
_atom_site_aniso_U_11
_atom_site_aniso_U_22
_atom_site_aniso_U_33
_atom_site_aniso_U_23
_atom_site_aniso_U_13
_atom_site_aniso_U_12
C1 0.030(5) 0.034(5) 0.042(6) 0.014(5) -0.017(4) -0.013(4)
C2 0.029(5) 0.025(5) 0.052(7) 0.015(5) -0.004(5) -0.001(4)
C3 0.055(7) 0.039(6) 0.027(5) -0.004(4) 0.014(5) 0.011(5)
C4 0.039(6) 0.051(7) 0.029(5) 0.002(5) -0.004(4) 0.010(5)
C5 0.022(4) 0.043(6) 0.025(4) 0.000(4) -0.005(4) 0.004(4)
C6 0.053(7) 0.026(5) 0.039(6) 0.000(4) 0.001(5) -0.002(5)
C7 0.032(5) 0.025(5) 0.050(6) 0.009(5) -0.012(5) 0.004(4)
C8 0.026(5) 0.033(6) 0.054(7) 0.000(5) 0.003(5) 0.004(4)
C9 0.026(5) 0.035(5) 0.033(5) 0.002(4) 0.010(4) -0.001(4)
N1 0.022(4) 0.038(5) 0.024(4) 0.007(3) -0.007(3) -0.005(3)
N3 0.049(6) 0.032(5) 0.034(5) -0.011(4) 0.014(4) -0.007(4)
O1 0.027(3) 0.041(4) 0.028(3) -0.004(3) 0.000(3) 0.020(3)
C10 0.025(5) 0.040(5) 0.022(4) 0.002(4) -0.004(4) 0.005(4)
C11 0.031(5) 0.034(5) 0.035(5) 0.009(4) -0.015(4) -0.010(4)
N2 0.021(4) 0.035(4) 0.028(4) 0.005(3) -0.007(3) -0.002(3)
Cd1 0.0274(4) 0.0376(4) 0.0237(3) 0.0012(3) -0.0066(3) -0.0004(3)
I1 0.0268(3) 0.0272(3) 0.0293(3) 0.0002(2) -0.0066(2) -0.0009(2)
I2 0.0353(4) 0.0663(5) 0.0230(3) 0.0054(3) -0.0088(3) -0.0009(3)

loop_
_atom_type_symbol
_atom_type_description
_atom_type_scat_dispersion_real
_atom_type_scat_dispersion_imag
_atom_type_scat_source
C C 0.0033 0.0016 'International Tables Vol C Tables 4.2.6.8 and 6.1.1.4'
H H 0.0000 0.0000 'International Tables Vol C Tables 4.2.6.8 and 6.1.1.4'
N N 0.0061 0.0033 'International Tables Vol C Tables 4.2.6.8 and 6.1.1.4'
O O 0.0106 0.0060 'International Tables Vol C Tables 4.2.6.8 and 6.1.1.4'
Cd Cd -0.8075 1.2024 'International Tables Vol C Tables 4.2.6.8 and 6.1.1.4'
I I -0.4742 1.8119 'International Tables Vol C Tables 4.2.6.8 and 6.1.1.4'

loop_
_geom_angle_atom_site_label_1
_geom_angle_atom_site_label_2
_geom_angle_atom_site_label_3
_geom_angle
_geom_angle_site_symmetry_1
_geom_angle_site_symmetry_3
N1 C1 C2 123.2(10) . .
C3 C2 C1 117.6(10) . .
C3 C2 C6 116.8(11) . .
C1 C2 C6 125.7(10) . .
C2 C3 C4 121.0(11) . .
C5 C4 C3 118.3(11) . .
N1 C5 C4 123.5(10) . .
O1 C6 N3 123.5(11) . .
O1 C6 C2 123.9(10) . .
N3 C6 C2 112.6(11) . .
C8 C7 C11 120.7(10) . .
C8 C7 N3 115.2(10) . .
C11 C7 N3 124.0(10) . .
C7 C8 C9 117.5(10) . .
C10 C9 C8 120.0(10) . .
C5 N1 C1 116.5(9) . .
C5 N1 Cd1 122.2(7) . .
C1 N1 Cd1 121.3(7) . .
C6 N3 C7 123.7(10) . .
N2 C10 C9 122.0(9) . .
N2 C11 C7 122.1(10) . .
C10 N2 C11 117.7(9) . .
C10 N2 Cd1 120.1(6) . 2_646
C11 N2 Cd1 122.2(7) . 2_646
N2 Cd1 N1 99.8(3) 2_656 .
N2 Cd1 I1 108.5(2) 2_656 .
N1 Cd1 I1 111.5(2) . .
N2 Cd1 I2 100.3(2) 2_656 .
N1 Cd1 I2 105.74(19) . .
I1 Cd1 I2 127.22(4) . .

loop_
_geom_bond_atom_site_label_1
_geom_bond_atom_site_label_2
_geom_bond_distance
_geom_bond_site_symmetry_2
C1 N1 1.345(13) .
C1 C2 1.382(17) .
C2 C3 1.339(16) .
C2 C6 1.529(16) .
C3 C4 1.367(16) .
C4 C5 1.352(15) .
C5 N1 1.336(12) .
C6 O1 1.233(14) .
C6 N3 1.305(15) .
C7 C8 1.352(16) .
C7 C11 1.360(16) .
C7 N3 1.450(14) .
C8 C9 1.380(14) .
C9 C10 1.363(14) .
N1 Cd1 2.275(9) .
C10 N2 1.336(12) .
C11 N2 1.344(12) .
N2 Cd1 2.251(9) 2_646
Cd1 N2 2.251(9) 2_656
Cd1 I1 2.6774(10) .
Cd1 I2 2.6883(9) .
